data_2205839
loop_
_publ_author_name
'Zhang, Li-Ping'
'Zhu, Long-Guan'
'Xiao, Hong-Ping'

_publ_section_title
;
 Poly[(1,10-phenanthroline-\k^2^<i>N,N</i>')lead(II)
 \m~4~-(4-sulfonatobenzoato-\k^4^<i>O,O</i>':O'',<i>O</i>''' hydrate]
;
_journal_issue 5
_journal_name_full 'Acta Crystallographica Section E'
_journal_page_first m860
_journal_page_last m862
_journal_paper_doi 10.1107/S1600536805010925
_journal_volume 61
_journal_year 2005
_chemical_formula_iupac '[Pb (C12 H8 N2 ) (C7 H4 O5 S)] , H2 O'
_chemical_formula_moiety 'C19 H12 N2 O5 Pb S, H2 O'
_chemical_formula_sum 'C19 H14 N2 O6 Pb S'
_chemical_formula_weight 605.57
_chemical_name_systematic
;
Poly[(1,10-phenanthroline)(\m~4~-4-sulfonatobenzoato)lead(II) hydrate]
;
_space_group_IT_number 61
_symmetry_cell_setting orthorhombic
_symmetry_space_group_name_Hall '-P 2ac 2ab'
_symmetry_space_group_name_H-M 'P b c a'
_atom_sites_solution_hydrogens geom
_atom_sites_solution_primary direct
_atom_sites_solution_secondary difmap
_audit_creation_method SHELXL-97
_cell_angle_alpha 90.00
_cell_angle_beta 90.00
_cell_angle_gamma 90.00
_cell_formula_units_Z 8
_cell_length_a 9.8745(7)
_cell_length_b 17.3467(11)
_cell_length_c 21.7544(14)
_cell_measurement_reflns_used 3784
_cell_measurement_temperature 298(2)
_cell_measurement_theta_max 25.2
_cell_measurement_theta_min 2.5
_cell_volume 3726.3(4)
_computing_cell_refinement 'SAINT (Bruker, 2002)'
_computing_data_collection 'SMART (Bruker, 2002)'
_computing_data_reduction SAINT
_computing_molecular_graphics 'Ortep-3 for Windows (Farrugia, 1997)'
_computing_publication_material 'WinGX (Farrugia, 1999)'
_computing_structure_refinement 'SHELXL97 (Sheldrick, 1997)'
_computing_structure_solution 'SHELXS97 (Sheldrick, 1997)'
_diffrn_ambient_temperature 298(2)
_diffrn_measured_fraction_theta_full 1.00
_diffrn_measured_fraction_theta_max 1.00
_diffrn_measurement_device_type 'Bruker SMART area-detector'
_diffrn_measurement_method '\f and \w'
_diffrn_radiation_monochromator graphite
_diffrn_radiation_source 'fine-focus sealed tube'
_diffrn_radiation_type MoK\a
_diffrn_radiation_wavelength 0.71073
_diffrn_reflns_av_R_equivalents 0.048
_diffrn_reflns_av_sigmaI/netI 0.040
_diffrn_reflns_limit_h_max 12
_diffrn_reflns_limit_h_min -12
_diffrn_reflns_limit_k_max 18
_diffrn_reflns_limit_k_min -22
_diffrn_reflns_limit_l_max 27
_diffrn_reflns_limit_l_min -25
_diffrn_reflns_number 21368
_diffrn_reflns_theta_full 27.0
_diffrn_reflns_theta_max 27.0
_diffrn_reflns_theta_min 2.4
_diffrn_standards_number 0
_exptl_absorpt_coefficient_mu 9.209
_exptl_absorpt_correction_T_max 0.523
_exptl_absorpt_correction_T_min 0.206
_exptl_absorpt_correction_type multi-scan
_exptl_absorpt_process_details '(SADABS; Bruker, 2002)'
_exptl_crystal_colour colorless
_exptl_crystal_density_diffrn 2.159
_exptl_crystal_density_method 'not measured'
_exptl_crystal_description block
_exptl_crystal_F_000 2304
_exptl_crystal_size_max 0.29
_exptl_crystal_size_mid 0.14
_exptl_crystal_size_min 0.07
_refine_diff_density_max 1.32
_refine_diff_density_min -0.75
_refine_ls_extinction_method none
_refine_ls_goodness_of_fit_ref 1.012
_refine_ls_hydrogen_treatment constr
_refine_ls_matrix_type full
_refine_ls_number_parameters 273
_refine_ls_number_reflns 4064
_refine_ls_number_restraints 1
_refine_ls_restrained_S_all 1.012
_refine_ls_R_factor_all 0.047
_refine_ls_R_factor_gt 0.032
_refine_ls_shift/su_max 0.001
_refine_ls_shift/su_mean <0.001
_refine_ls_structure_factor_coef Fsqd
_refine_ls_weighting_details 'calc w = 1/[\s^2^(Fo^2^)+(0.0278P)^2^+2.5851P] where P = (Fo^2^+2Fc^2^)/3'
_refine_ls_weighting_scheme calc
_refine_ls_wR_factor_gt 0.066
_refine_ls_wR_factor_ref 0.071
_reflns_number_gt 3160
_reflns_number_total 4064
_reflns_threshold_expression I>2\s(I)
_cod_data_source_file xu6002.cif
_cod_data_source_block I
_cod_depositor_comments
;
The following automatic conversions were performed:
'_symmetry_cell_setting' value 'Orthorhombic' changed to 'orthorhombic'
according to '/home/saulius/struct/CIF-dictionaries/cif_core.dic'
dictionary named 'cif_core.dic' version 2.4.1 from 2010-06-29.

Automatic conversion script
Id: cif_fix_enum 1527 2010-12-29 10:47:43Z saulius 

The following automatic conversions were performed:

'_symmetry_cell_setting' value 'Orthorhombic' changed to
'orthorhombic' according to
/home/saulius/struct/CIF-dictionaries/cif_core.dic dictionary named
'cif_core.dic' version 2.4.1 from 2010-06-29.

Automatic conversion script
Id: cif_fix_values 1715 2011-07-08 13:25:40Z adriana 
;
_cod_database_code 2205839

loop_
_symmetry_equiv_pos_as_xyz
'x, y, z'
'-x+1/2, -y, z+1/2'
'-x, y+1/2, -z+1/2'
'x+1/2, -y+1/2, -z'
'-x, -y, -z'
'x-1/2, y, -z-1/2'
'x, -y-1/2, z-1/2'
'-x-1/2, y-1/2, z'

loop_
_atom_site_label
_atom_site_fract_x
_atom_site_fract_y
_atom_site_fract_z
_atom_site_U_iso_or_equiv
_atom_site_adp_type
_atom_site_calc_flag
_atom_site_refinement_flags
_atom_site_occupancy
_atom_site_disorder_assembly
_atom_site_disorder_group
_atom_site_type_symbol
Pb1 0.012034(17) 0.385166(11) 0.448302(8) 0.03197(8) Uani d . 1 . . Pb
S1 0.72907(12) 0.70615(7) 0.44696(6) 0.0340(3) Uani d . 1 . . S
N1 -0.0961(4) 0.4317(2) 0.34876(17) 0.0329(9) Uani d . 1 . . N
N2 0.0954(4) 0.3174(2) 0.35195(17) 0.0329(9) Uani d . 1 . . N
O1 0.1885(4) 0.4734(2) 0.41364(15) 0.0455(9) Uani d . 1 . . O
O2 0.1613(4) 0.50416(19) 0.51176(15) 0.0424(9) Uani d . 1 . . O
O3 0.8124(4) 0.6697(2) 0.40102(17) 0.0560(11) Uani d . 1 . . O
O4 0.7882(4) 0.7055(2) 0.50752(16) 0.0529(10) Uani d . 1 . . O
O5 0.6858(4) 0.7817(2) 0.4268(2) 0.0570(11) Uani d . 1 . . O
O6A 1.0458(11) 0.6033(6) 0.3419(8) 0.108(4) Uani d P 0.53 A 1 O
O6B 1.0701(15) 0.6345(9) 0.4038(9) 0.142(6) Uani d P 0.47 B 2 O
C1 -0.1914(5) 0.4849(3) 0.3464(2) 0.0441(13) Uani d . 1 . . C
H1 -0.2171 0.5086 0.3829 0.053 Uiso calc R 1 . . H
C2 -0.2558(6) 0.5074(3) 0.2925(2) 0.0481(14) Uani d . 1 . . C
H2 -0.3239 0.5444 0.2933 0.058 Uiso calc R 1 . . H
C3 -0.2174(5) 0.4745(3) 0.2386(2) 0.0440(13) Uani d . 1 . . C
H3 -0.2598 0.4885 0.2021 0.053 Uiso calc R 1 . . H
C4 -0.1142(5) 0.4197(3) 0.2382(2) 0.0358(11) Uani d . 1 . . C
C5 -0.0669(6) 0.3859(3) 0.1829(2) 0.0454(14) Uani d . 1 . . C
H5 -0.1029 0.4016 0.1454 0.054 Uiso calc R 1 . . H
C6 0.0302(6) 0.3308(3) 0.1841(3) 0.0496(15) Uani d . 1 . . C
H6 0.0610 0.3098 0.1474 0.060 Uiso calc R 1 . . H
C7 0.0863(5) 0.3044(3) 0.2412(2) 0.0403(12) Uani d . 1 . . C
C8 0.1818(6) 0.2453(3) 0.2442(3) 0.0535(15) Uani d . 1 . . C
H8 0.2113 0.2210 0.2085 0.064 Uiso calc R 1 . . H
C9 0.2309(6) 0.2235(3) 0.2996(3) 0.0524(15) Uani d . 1 . . C
H9 0.2943 0.1840 0.3024 0.063 Uiso calc R 1 . . H
C10 0.1854(5) 0.2609(3) 0.3523(3) 0.0449(13) Uani d . 1 . . C
H10 0.2204 0.2452 0.3900 0.054 Uiso calc R 1 . . H
C11 0.0439(5) 0.3384(3) 0.2967(2) 0.0315(11) Uani d . 1 . . C
C12 -0.0564(5) 0.3987(3) 0.2948(2) 0.0293(11) Uani d . 1 . . C
C13 0.2244(5) 0.5094(3) 0.4615(2) 0.0349(12) Uani d . 1 . . C
C14 0.3476(5) 0.5595(3) 0.4588(2) 0.0302(11) Uani d . 1 . . C
C15 0.4091(5) 0.5747(3) 0.4026(2) 0.0435(13) Uani d . 1 . . C
H15 0.3730 0.5538 0.3668 0.052 Uiso calc R 1 . . H
C16 0.5230(5) 0.6204(3) 0.3993(3) 0.0471(15) Uani d . 1 . . C
H16 0.5615 0.6318 0.3614 0.056 Uiso calc R 1 . . H
C17 0.5792(5) 0.6491(3) 0.4521(2) 0.0293(10) Uani d . 1 . . C
C18 0.5211(5) 0.6346(3) 0.5080(2) 0.0414(13) Uani d . 1 . . C
H18 0.5597 0.6544 0.5437 0.050 Uiso calc R 1 . . H
C19 0.4043(5) 0.5901(3) 0.5114(2) 0.0394(12) Uani d . 1 . . C
H19 0.3640 0.5809 0.5493 0.047 Uiso calc R 1 . . H

loop_
_atom_site_aniso_label
_atom_site_aniso_U_11
_atom_site_aniso_U_22
_atom_site_aniso_U_33
_atom_site_aniso_U_12
_atom_site_aniso_U_13
_atom_site_aniso_U_23
Pb1 0.03767(12) 0.03310(12) 0.02513(11) -0.00329(8) 0.00132(8) -0.00071(8)
S1 0.0327(6) 0.0308(7) 0.0384(7) 0.0010(5) 0.0000(6) 0.0055(6)
N1 0.041(2) 0.032(2) 0.026(2) -0.0006(18) 0.0009(18) 0.0016(18)
N2 0.039(2) 0.033(2) 0.027(2) -0.0005(18) 0.0024(18) -0.0029(18)
O1 0.055(2) 0.050(2) 0.032(2) -0.0185(18) 0.0093(17) -0.0104(17)
O2 0.040(2) 0.048(2) 0.039(2) -0.0047(16) 0.0108(16) -0.0084(19)
O3 0.048(2) 0.058(3) 0.062(3) -0.0043(19) 0.0230(19) -0.006(2)
O4 0.047(2) 0.065(3) 0.046(2) -0.0118(19) -0.0094(18) 0.008(2)
O5 0.043(2) 0.034(2) 0.093(3) 0.0024(17) -0.009(2) 0.015(2)
O6A 0.058(6) 0.082(8) 0.183(14) -0.001(5) 0.031(8) 0.045(9)
O6B 0.084(10) 0.139(14) 0.204(18) 0.005(9) -0.005(12) 0.080(13)
C1 0.054(3) 0.040(3) 0.038(3) 0.006(3) 0.008(3) -0.002(3)
C2 0.056(4) 0.048(3) 0.040(3) 0.018(3) 0.003(3) 0.009(3)
C3 0.046(3) 0.053(4) 0.033(3) 0.002(3) 0.000(2) 0.015(3)
C4 0.041(3) 0.037(3) 0.029(3) -0.003(2) 0.000(2) -0.001(2)
C5 0.059(4) 0.048(4) 0.029(3) 0.001(3) -0.002(2) 0.001(3)
C6 0.060(4) 0.056(4) 0.033(3) 0.000(3) 0.004(3) -0.012(3)
C7 0.046(3) 0.042(3) 0.033(3) 0.001(2) 0.003(2) -0.006(2)
C8 0.061(4) 0.060(4) 0.039(3) 0.011(3) -0.002(3) -0.017(3)
C9 0.053(4) 0.050(3) 0.054(4) 0.021(3) -0.004(3) -0.015(3)
C10 0.048(3) 0.043(3) 0.044(3) 0.007(3) -0.006(3) 0.000(3)
C11 0.031(3) 0.033(3) 0.030(3) -0.004(2) -0.001(2) -0.003(2)
C12 0.031(2) 0.033(3) 0.023(2) -0.007(2) 0.0002(19) -0.004(2)
C13 0.038(3) 0.036(3) 0.031(3) 0.008(2) 0.002(2) -0.005(2)
C14 0.038(3) 0.028(3) 0.024(3) 0.001(2) 0.0038(19) -0.002(2)
C15 0.054(3) 0.051(3) 0.026(3) -0.014(3) 0.003(2) -0.008(3)
C16 0.054(4) 0.059(4) 0.029(3) -0.014(3) 0.010(2) -0.003(3)
C17 0.033(3) 0.027(2) 0.028(3) 0.0040(19) -0.002(2) -0.001(2)
C18 0.046(3) 0.051(3) 0.027(3) -0.010(2) -0.005(2) -0.004(2)
C19 0.044(3) 0.043(3) 0.031(3) -0.005(2) 0.007(2) -0.002(2)

loop_
_atom_type_symbol
_atom_type_description
_atom_type_scat_dispersion_real
_atom_type_scat_dispersion_imag
_atom_type_scat_source
C C 0.0033 0.0016 'International Tables Vol C Tables 4.2.6.8 and 6.1.1.4'
H H 0.0000 0.0000 'International Tables Vol C Tables 4.2.6.8 and 6.1.1.4'
N N 0.0061 0.0033 'International Tables Vol C Tables 4.2.6.8 and 6.1.1.4'
O O 0.0106 0.0060 'International Tables Vol C Tables 4.2.6.8 and 6.1.1.4'
S S 0.1246 0.1234 'International Tables Vol C Tables 4.2.6.8 and 6.1.1.4'
Pb Pb -3.3944 10.1111 'International Tables Vol C Tables 4.2.6.8 and 6.1.1.4'

loop_
_geom_angle_atom_site_label_1
_geom_angle_atom_site_label_2
_geom_angle_atom_site_label_3
_geom_angle_site_symmetry_1
_geom_angle_site_symmetry_3
_geom_angle
_geom_angle_publ_flag
O1 Pb1 O2 . . 48.28(10) yes
O1 Pb1 O2 . 5_566 96.05(11) yes
O1 Pb1 O4 . 5_666 87.35(12) yes
O1 Pb1 O5 . 8_655 151.95(13) yes
O1 Pb1 N1 . . 80.65(12) yes
O1 Pb1 N2 . . 78.68(12) yes
O2 Pb1 O2 5_566 . 70.32(12) yes
O4 Pb1 O2 5_666 . 82.72(10) yes
O4 Pb1 O2 5_666 5_566 139.34(11) yes
O5 Pb1 O2 8_655 . 158.36(11) yes
O5 Pb1 O4 8_655 5_666 101.74(11) yes
O5 Pb1 O2 8_655 5_566 94.01(11) yes
N1 Pb1 O2 . . 113.20(11) yes
N1 Pb1 O2 . 5_566 77.50(11) yes
N1 Pb1 O4 . 5_666 142.56(12) yes
N1 Pb1 O5 . 8_655 76.08(12) yes
N2 Pb1 N1 . . 65.22(13) yes
N2 Pb1 O2 . . 124.04(11) yes
N2 Pb1 O2 . 5_566 142.72(11) yes
N2 Pb1 O4 . 5_666 77.73(12) yes
N2 Pb1 O5 . 8_655 77.49(12) yes
O1 Pb1 Pb1 . 5_566 69.08(8) ?
N2 Pb1 Pb1 . 5_566 145.52(9) ?
N1 Pb1 Pb1 . 5_566 96.90(9) ?
O5 Pb1 Pb1 8_655 5_566 128.85(8) ?
O4 Pb1 Pb1 5_666 5_566 111.69(8) ?
O2 Pb1 Pb1 5_566 5_566 36.40(7) ?
O2 Pb1 Pb1 . 5_566 33.91(7) ?
O1 Pb1 Pb1 . 4_456 177.87(9) ?
N2 Pb1 Pb1 . 4_456 100.34(8) ?
N1 Pb1 Pb1 . 4_456 100.69(9) ?
O5 Pb1 Pb1 8_655 4_456 28.30(9) ?
O4 Pb1 Pb1 5_666 4_456 90.60(8) ?
O2 Pb1 Pb1 5_566 4_456 85.87(7) ?
O2 Pb1 Pb1 . 4_456 131.98(6) ?
O3 Pb1 Pb1 5_666 4_456 83.15(5) ?
Pb1 Pb1 Pb1 5_566 4_456 112.269(6) ?
O3 S1 O4 . . 113.5(2) ?
O3 S1 O5 . . 110.9(2) ?
O4 S1 O5 . . 113.9(2) ?
O3 S1 C17 . . 105.9(2) ?
O4 S1 C17 . . 105.9(2) ?
O5 S1 C17 . . 106.0(2) ?
C1 N1 C12 . . 117.7(4) ?
C1 N1 Pb1 . . 123.6(3) ?
C12 N1 Pb1 . . 118.6(3) ?
C10 N2 C11 . . 117.2(4) ?
C10 N2 Pb1 . . 123.7(3) ?
C11 N2 Pb1 . . 119.1(3) ?
C13 O1 Pb1 . . 104.8(3) ?
C13 O2 Pb1 . 5_566 122.5(3) ?
C13 O2 Pb1 . . 83.7(3) ?
Pb1 O2 Pb1 5_566 . 109.68(12) ?
S1 O4 Pb1 . 5_666 128.8(2) ?
S1 O5 Pb1 . 8_665 139.9(2) ?
N1 C1 C2 . . 123.7(5) ?
N1 C1 H1 . . 118.1 ?
C2 C1 H1 . . 118.1 ?
C3 C2 C1 . . 118.9(5) ?
C3 C2 H2 . . 120.5 ?
C1 C2 H2 . . 120.5 ?
C2 C3 C4 . . 119.7(5) ?
C2 C3 H3 . . 120.2 ?
C4 C3 H3 . . 120.2 ?
C3 C4 C12 . . 117.9(4) ?
C3 C4 C5 . . 121.9(5) ?
C12 C4 C5 . . 120.2(5) ?
C6 C5 C4 . . 120.6(5) ?
C6 C5 H5 . . 119.7 ?
C4 C5 H5 . . 119.7 ?
C5 C6 C7 . . 121.1(5) ?
C5 C6 H6 . . 119.5 ?
C7 C6 H6 . . 119.5 ?
C8 C7 C11 . . 118.0(5) ?
C8 C7 C6 . . 122.4(5) ?
C11 C7 C6 . . 119.6(5) ?
C9 C8 C7 . . 119.3(5) ?
C9 C8 H8 . . 120.4 ?
C7 C8 H8 . . 120.4 ?
C8 C9 C10 . . 119.3(5) ?
C8 C9 H9 . . 120.4 ?
C10 C9 H9 . . 120.4 ?
N2 C10 C9 . . 123.8(5) ?
N2 C10 H10 . . 118.1 ?
C9 C10 H10 . . 118.1 ?
N2 C11 C7 . . 122.4(5) ?
N2 C11 C12 . . 118.6(4) ?
C7 C11 C12 . . 119.0(4) ?
N1 C12 C4 . . 121.9(4) ?
N1 C12 C11 . . 118.5(4) ?
C4 C12 C11 . . 119.5(4) ?
O2 C13 O1 . . 122.6(5) ?
O2 C13 C14 . . 118.6(4) ?
O1 C13 C14 . . 118.8(4) ?
C19 C14 C15 . . 118.6(5) ?
C19 C14 C13 . . 121.3(4) ?
C15 C14 C13 . . 120.1(4) ?
C16 C15 C14 . . 120.8(5) ?
C16 C15 H15 . . 119.6 ?
C14 C15 H15 . . 119.6 ?
C17 C16 C15 . . 119.7(5) ?
C17 C16 H16 . . 120.1 ?
C15 C16 H16 . . 120.1 ?
C18 C17 C16 . . 120.6(5) ?
C18 C17 S1 . . 120.4(4) ?
C16 C17 S1 . . 119.0(4) ?
C17 C18 C19 . . 119.8(5) ?
C17 C18 H18 . . 120.1 ?
C19 C18 H18 . . 120.1 ?
C14 C19 C18 . . 120.4(5) ?
C14 C19 H19 . . 119.8 ?
C18 C19 H19 . . 119.8 ?

loop_
_geom_bond_atom_site_label_1
_geom_bond_atom_site_label_2
_geom_bond_site_symmetry_2
_geom_bond_distance
_geom_bond_publ_flag
Pb1 O1 . 2.439(3) yes
Pb1 O2 . 2.888(3) yes
Pb1 O2 5_566 2.715(3) yes
Pb1 O4 5_666 2.699(4) yes
Pb1 O5 8_655 2.694(4) yes
Pb1 N1 . 2.546(4) yes
Pb1 N2 . 2.540(4) yes
S1 O3 . 1.441(4) yes
S1 O4 . 1.441(4) yes
S1 O5 . 1.446(4) yes
S1 C17 . 1.784(5) ?
N1 C1 . 1.319(6) ?
N1 C12 . 1.364(6) ?
N2 C10 . 1.324(6) ?
N2 C11 . 1.356(6) ?
O1 C13 . 1.265(5) ?
O2 C13 . 1.262(5) ?
C1 C2 . 1.390(7) ?
C1 H1 . 0.9300 ?
C2 C3 . 1.358(7) ?
C2 H2 . 0.9300 ?
C3 C4 . 1.395(7) ?
C3 H3 . 0.9300 ?
C4 C12 . 1.405(6) ?
C4 C5 . 1.418(7) ?
C5 C6 . 1.353(8) ?
C5 H5 . 0.9300 ?
C6 C7 . 1.435(7) ?
C6 H6 . 0.9300 ?
C7 C8 . 1.395(7) ?
C7 C11 . 1.407(6) ?
C8 C9 . 1.353(7) ?
C8 H8 . 0.9300 ?
C9 C10 . 1.392(7) ?
C9 H9 . 0.9300 ?
C10 H10 . 0.9300 ?
C11 C12 . 1.441(7) ?
C13 C14 . 1.496(7) ?
C14 C19 . 1.381(6) ?
C14 C15 . 1.390(6) ?
C15 C16 . 1.378(7) ?
C15 H15 . 0.9300 ?
C16 C17 . 1.370(7) ?
C16 H16 . 0.9300 ?
C17 C18 . 1.368(7) ?
C18 C19 . 1.390(7) ?
C18 H18 . 0.9300 ?
C19 H19 . 0.9300 ?

loop_
_geom_torsion_atom_site_label_1
_geom_torsion_atom_site_label_2
_geom_torsion_atom_site_label_3
_geom_torsion_atom_site_label_4
_geom_torsion_site_symmetry_1
_geom_torsion_site_symmetry_4
_geom_torsion
O1 Pb1 N1 C1 . . -100.5(4)
N2 Pb1 N1 C1 . . 177.8(4)
O5 Pb1 N1 C1 8_655 . 95.3(4)
O4 Pb1 N1 C1 5_666 . -173.5(3)
O2 Pb1 N1 C1 5_566 . -2.1(4)
O2 Pb1 N1 C1 . . -64.0(4)
Pb1 Pb1 N1 C1 5_566 . -33.1(4)
Pb1 Pb1 N1 C1 4_456 . 81.2(4)
O1 Pb1 N1 C12 . . 81.4(3)
N2 Pb1 N1 C12 . . -0.4(3)
O5 Pb1 N1 C12 8_655 . -82.8(3)
O4 Pb1 N1 C12 5_666 . 8.4(4)
O2 Pb1 N1 C12 5_566 . 179.8(3)
O2 Pb1 N1 C12 . . 117.8(3)
Pb1 Pb1 N1 C12 5_566 . 148.8(3)
Pb1 Pb1 N1 C12 4_456 . -96.9(3)
O1 Pb1 N2 C10 . . 96.8(4)
N1 Pb1 N2 C10 . . -178.4(4)
O5 Pb1 N2 C10 8_655 . -98.1(4)
O4 Pb1 N2 C10 5_666 . 7.1(4)
O2 Pb1 N2 C10 5_566 . -178.1(3)
O2 Pb1 N2 C10 . . 79.4(4)
O3 Pb1 N2 C10 5_666 . 6.1(4)
Pb1 Pb1 N2 C10 5_566 . 117.6(4)
Pb1 Pb1 N2 C10 4_456 . -81.3(4)
O1 Pb1 N2 C11 . . -84.7(3)
N1 Pb1 N2 C11 . . 0.2(3)
O5 Pb1 N2 C11 8_655 . 80.5(3)
O4 Pb1 N2 C11 5_666 . -174.4(3)
O2 Pb1 N2 C11 5_566 . 0.4(4)
O2 Pb1 N2 C11 . . -102.1(3)
O3 Pb1 N2 C11 5_666 . -175.3(3)
Pb1 Pb1 N2 C11 5_566 . -63.8(4)
Pb1 Pb1 N2 C11 4_456 . 97.3(3)
N2 Pb1 O1 C13 . . -156.1(3)
N1 Pb1 O1 C13 . . 137.5(3)
O5 Pb1 O1 C13 8_655 . 171.6(3)
O4 Pb1 O1 C13 5_666 . -78.1(3)
O2 Pb1 O1 C13 5_566 . 61.2(3)
O2 Pb1 O1 C13 . . 4.5(3)
O3 Pb1 O1 C13 5_666 . -40.3(3)
Pb1 Pb1 O1 C13 5_566 . 36.3(3)
O1 Pb1 O2 C13 . . -4.4(3)
N2 Pb1 O2 C13 . . 18.8(3)
N1 Pb1 O2 C13 . . -56.1(3)
O5 Pb1 O2 C13 8_655 . -167.9(3)
O4 Pb1 O2 C13 5_666 . 88.6(3)
O2 Pb1 O2 C13 5_566 . -122.3(3)
O3 Pb1 O2 C13 5_666 . 123.4(3)
Pb1 Pb1 O2 C13 5_566 . -122.3(3)
Pb1 Pb1 O2 C13 4_456 . 172.8(2)
O1 Pb1 O2 Pb1 . 5_566 117.96(18)
N2 Pb1 O2 Pb1 . 5_566 141.09(13)
N1 Pb1 O2 Pb1 . 5_566 66.21(14)
O5 Pb1 O2 Pb1 8_655 5_566 -45.6(3)
O4 Pb1 O2 Pb1 5_666 5_566 -149.09(13)
O2 Pb1 O2 Pb1 5_566 5_566 0.0
O3 Pb1 O2 Pb1 5_666 5_566 -114.27(13)
Pb1 Pb1 O2 Pb1 4_456 5_566 -64.87(14)
O3 S1 O4 Pb1 . 5_666 -19.0(3)
O5 S1 O4 Pb1 . 5_666 -147.1(2)
C17 S1 O4 Pb1 . 5_666 96.8(3)
O3 S1 O5 Pb1 . 8_665 157.3(3)
O4 S1 O5 Pb1 . 8_665 -73.3(4)
C17 S1 O5 Pb1 . 8_665 42.8(4)
C12 N1 C1 C2 . . 1.8(8)
Pb1 N1 C1 C2 . . -176.4(4)
N1 C1 C2 C3 . . -1.5(9)
C1 C2 C3 C4 . . -0.5(8)
C2 C3 C4 C12 . . 2.0(8)
C2 C3 C4 C5 . . -177.5(5)
C3 C4 C5 C6 . . -177.7(5)
C12 C4 C5 C6 . . 2.8(8)
C4 C5 C6 C7 . . 0.9(9)
C5 C6 C7 C8 . . 176.9(6)
C5 C6 C7 C11 . . -2.6(8)
C11 C7 C8 C9 . . -0.8(8)
C6 C7 C8 C9 . . 179.7(5)
C7 C8 C9 C10 . . -0.2(9)
C11 N2 C10 C9 . . 1.2(7)
Pb1 N2 C10 C9 . . 179.8(4)
C8 C9 C10 N2 . . 0.1(9)
C10 N2 C11 C7 . . -2.3(7)
Pb1 N2 C11 C7 . . 179.1(4)
C10 N2 C11 C12 . . 178.7(4)
Pb1 N2 C11 C12 . . 0.0(6)
C8 C7 C11 N2 . . 2.1(8)
C6 C7 C11 N2 . . -178.4(5)
C8 C7 C11 C12 . . -178.8(5)
C6 C7 C11 C12 . . 0.7(7)
C1 N1 C12 C4 . . -0.2(7)
Pb1 N1 C12 C4 . . 178.1(3)
C1 N1 C12 C11 . . -177.7(4)
Pb1 N1 C12 C11 . . 0.6(5)
C3 C4 C12 N1 . . -1.7(7)
C5 C4 C12 N1 . . 177.8(5)
C3 C4 C12 C11 . . 175.8(5)
C5 C4 C12 C11 . . -4.7(7)
N2 C11 C12 N1 . . -0.4(7)
C7 C11 C12 N1 . . -179.5(4)
N2 C11 C12 C4 . . -178.0(4)
C7 C11 C12 C4 . . 2.9(7)
Pb1 O2 C13 O1 5_566 . -101.9(5)
Pb1 O2 C13 O1 . . 7.5(5)
Pb1 O2 C13 C14 5_566 . 78.9(5)
Pb1 O2 C13 C14 . . -171.7(4)
Pb1 O1 C13 O2 . . -9.1(6)
Pb1 O1 C13 C14 . . 170.1(3)
O2 C13 C14 C19 . . 9.8(7)
O1 C13 C14 C19 . . -169.4(5)
O2 C13 C14 C15 . . -171.5(5)
O1 C13 C14 C15 . . 9.2(7)
C19 C14 C15 C16 . . -1.0(8)
C13 C14 C15 C16 . . -179.7(5)
C14 C15 C16 C17 . . 2.3(9)
C15 C16 C17 C18 . . -1.9(8)
C15 C16 C17 S1 . . 178.4(4)
O3 S1 C17 C18 . . 140.1(4)
O4 S1 C17 C18 . . 19.3(5)
O5 S1 C17 C18 . . -102.0(4)
O3 S1 C17 C16 . . -40.2(5)
O4 S1 C17 C16 . . -161.0(4)
O5 S1 C17 C16 . . 77.6(5)
C16 C17 C18 C19 . . 0.3(8)
S1 C17 C18 C19 . . 179.9(4)
C15 C14 C19 C18 . . -0.6(8)
C13 C14 C19 C18 . . 178.0(5)
C17 C18 C19 C14 . . 1.0(8)
